data_7007172
loop_
_publ_author_name
'Pampaloni, Guido'
'Peloso, Riccardo'
'Graiff, Claudia'
'Tiripicchio, Antonio'

_publ_section_title
;
 Synthesis, characterization and olefin/CO exchange reactions of
 pyrazolylborato complexes of copper(I).
;
_journal_issue 29
_journal_name_full 'Dalton transactions (Cambridge, England : 2003)'
_journal_page_first 3576
_journal_page_last 3583
_journal_paper_doi 10.1039/b600915h
_journal_year 2006
_chemical_formula_sum 'C19 H14 B Cu F12 N4 O'
_chemical_formula_weight 616.69
_chemical_name_systematic
;
?
;
_space_group_IT_number 4
_symmetry_cell_setting monoclinic
_symmetry_space_group_name_Hall 'P 2yb'
_symmetry_space_group_name_H-M 'P 1 21 1'
_atom_sites_solution_hydrogens geom
_atom_sites_solution_primary direct
_atom_sites_solution_secondary difmap
_audit_creation_method SHELXL-97
_cell_angle_alpha 90.00
_cell_angle_beta 103.750(5)
_cell_angle_gamma 90.00
_cell_formula_units_Z 2
_cell_length_a 10.656(2)
_cell_length_b 8.994(2)
_cell_length_c 12.649(3)
_cell_measurement_reflns_used 5891
_cell_measurement_temperature 293(2)
_cell_measurement_theta_max 25.29
_cell_measurement_theta_min 3.32
_cell_volume 1177.5(4)
_computing_cell_refinement SAINT
_computing_data_collection 'Bruker AXS SMART 1000 software'
_computing_data_reduction 'SAINT SADABS'
_computing_molecular_graphics 'ORTEP 3'
_computing_structure_refinement 'SHELXL-97 (Sheldrick, 1997)'
_computing_structure_solution SHELXS
_diffrn_ambient_temperature 293(2)
_diffrn_measured_fraction_theta_full 0.960
_diffrn_measured_fraction_theta_max 0.960
_diffrn_measurement_device_type 'Bruker AXS Smart 1000'
_diffrn_measurement_method 'omega scan'
_diffrn_radiation_monochromator graphite
_diffrn_radiation_source 'fine-focus sealed tube'
_diffrn_radiation_type MoK\a
_diffrn_radiation_wavelength 0.71073
_diffrn_reflns_av_R_equivalents 0.0385
_diffrn_reflns_av_sigmaI/netI 0.0463
_diffrn_reflns_limit_h_max 12
_diffrn_reflns_limit_h_min -12
_diffrn_reflns_limit_k_max 10
_diffrn_reflns_limit_k_min -10
_diffrn_reflns_limit_l_max 15
_diffrn_reflns_limit_l_min -15
_diffrn_reflns_number 8087
_diffrn_reflns_theta_full 25.29
_diffrn_reflns_theta_max 25.29
_diffrn_reflns_theta_min 3.32
_exptl_absorpt_coefficient_mu 1.043
_exptl_absorpt_correction_T_max 1.000
_exptl_absorpt_correction_T_min 0.721283
_exptl_absorpt_correction_type multi-scan
_exptl_absorpt_process_details SADABS
_exptl_crystal_colour colourless
_exptl_crystal_density_diffrn 1.739
_exptl_crystal_density_meas ?
_exptl_crystal_density_method .
_exptl_crystal_description prismatic
_exptl_crystal_F_000 612
_exptl_crystal_size_max 0.18
_exptl_crystal_size_mid 0.17
_exptl_crystal_size_min 0.15
_refine_diff_density_max 0.809
_refine_diff_density_min -0.481
_refine_diff_density_rms 0.074
_refine_ls_abs_structure_details 'Flack H D (1983), Acta Cryst. A39, 876-881'
_refine_ls_abs_structure_Flack 0.40(2)
_refine_ls_extinction_method none
_refine_ls_goodness_of_fit_ref 1.035
_refine_ls_hydrogen_treatment mixed
_refine_ls_matrix_type full
_refine_ls_number_parameters 353
_refine_ls_number_reflns 3962
_refine_ls_number_restraints 1
_refine_ls_restrained_S_all 1.035
_refine_ls_R_factor_all 0.0806
_refine_ls_R_factor_gt 0.0569
_refine_ls_shift/su_max 0.001
_refine_ls_shift/su_mean 0.000
_refine_ls_structure_factor_coef Fsqd
_refine_ls_weighting_details 'calc w=1/[\s^2^(Fo^2^)+(0.0958P)^2^+0.7204P] where P=(Fo^2^+2Fc^2^)/3'
_refine_ls_weighting_scheme calc
_refine_ls_wR_factor_gt 0.1415
_refine_ls_wR_factor_ref 0.1602
_reflns_number_gt 3104
_reflns_number_total 3962
_reflns_threshold_expression >2sigma(I)
_cod_data_source_file b600915h.txt
_cod_data_source_block van
_cod_original_sg_symbol_H-M P21
_cod_database_code 7007172

loop_
_symmetry_equiv_pos_as_xyz
'x, y, z'
'-x, y+1/2, -z'

loop_
_atom_site_label
_atom_site_type_symbol
_atom_site_fract_x
_atom_site_fract_y
_atom_site_fract_z
_atom_site_U_iso_or_equiv
_atom_site_adp_type
_atom_site_occupancy
_atom_site_symmetry_multiplicity
_atom_site_calc_flag
_atom_site_refinement_flags
_atom_site_disorder_assembly
_atom_site_disorder_group
C1 C 0.0438(8) 0.2989(10) 0.8475(6) 0.0656(19) Uani 1 1 d . . .
C2 C -0.0115(7) 0.4491(9) 0.8160(6) 0.0544(17) Uani 1 1 d . . .
C3 C 0.0383(7) 0.5827(8) 0.8570(6) 0.0554(16) Uani 1 1 d . . .
H3 H 0.1142 0.6015 0.9092 0.066 Uiso 1 1 calc R . .
C4 C -0.0502(5) 0.6810(11) 0.8029(4) 0.0511(13) Uani 1 1 d . . .
C5 C -0.0457(8) 0.8469(9) 0.8130(6) 0.063(2) Uani 1 1 d . . .
C6 C -0.1342(8) 0.1778(16) 0.4755(5) 0.078(2) Uani 1 1 d . . .
C7 C -0.1909(7) 0.3271(9) 0.4633(6) 0.0578(18) Uani 1 1 d . . .
C8 C -0.2241(6) 0.4067(9) 0.3701(6) 0.0563(17) Uani 1 1 d . . .
H8 H -0.2145 0.3790 0.3016 0.068 Uiso 1 1 calc R . .
C9 C -0.2756(6) 0.5385(9) 0.3983(6) 0.0556(18) Uani 1 1 d . . .
C10 C -0.3306(6) 0.6657(12) 0.3318(5) 0.0646(18) Uani 1 1 d . . .
C11 C -0.4541(8) 0.8069(11) 0.5617(7) 0.074(2) Uani 1 1 d . . .
H11A H -0.5247 0.7437 0.5406 0.088 Uiso 1 1 calc R . .
H11B H -0.4150 0.8465 0.5096 0.088 Uiso 1 1 calc R . .
C12 C -0.4085(7) 0.8412(9) 0.6676(6) 0.066(2) Uani 1 1 d . . .
H12 H -0.3378 0.9047 0.6862 0.079 Uiso 1 1 calc R . .
C13 C -0.4647(7) 0.7835(8) 0.7563(6) 0.0568(16) Uani 1 1 d . . .
C14 C -0.4488(8) 0.8680(12) 0.8491(7) 0.081(2) Uani 1 1 d . . .
H14 H -0.3930 0.9489 0.8575 0.097 Uiso 1 1 calc R . .
C15 C -0.5113(9) 0.8389(14) 0.9294(7) 0.091(3) Uani 1 1 d . . .
H15 H -0.5019 0.9010 0.9896 0.109 Uiso 1 1 calc R . .
C16 C -0.5867(8) 0.7178(13) 0.9187(6) 0.080(3) Uani 1 1 d . . .
C17 C -0.6025(8) 0.6258(11) 0.8285(7) 0.078(3) Uani 1 1 d . . .
H17 H -0.6547 0.5418 0.8222 0.094 Uiso 1 1 calc R . .
C18 C -0.5393(7) 0.6611(11) 0.7476(6) 0.0657(19) Uani 1 1 d . . .
H18 H -0.5485 0.5997 0.6871 0.079 Uiso 1 1 calc R . .
C19 C -0.6546(11) 0.7879(16) 1.0805(8) 0.100(3) Uani 1 1 d . . .
H19A H -0.5716 0.7849 1.1310 0.151 Uiso 1 1 calc R . .
H19B H -0.7206 0.7647 1.1180 0.151 Uiso 1 1 calc R . .
H19C H -0.6694 0.8855 1.0494 0.151 Uiso 1 1 calc R . .
B1 B -0.2181(7) 0.3620(9) 0.6647(6) 0.0491(16) Uani 1 1 d . . .
Cu1 Cu -0.29833(7) 0.67902(10) 0.61754(6) 0.0543(3) Uani 1 1 d . . .
F1 F -0.0312(6) 0.2203(5) 0.8950(5) 0.0907(15) Uani 1 1 d . . .
F2 F 0.0607(5) 0.2187(5) 0.7660(4) 0.0826(15) Uani 1 1 d . . .
F3 F 0.1580(5) 0.3140(7) 0.9162(5) 0.1033(19) Uani 1 1 d . . .
F4 F -0.0693(7) 0.9153(6) 0.7181(4) 0.1021(18) Uani 1 1 d . . .
F5 F -0.1292(6) 0.9013(6) 0.8635(5) 0.1040(18) Uani 1 1 d . . .
F6 F 0.0680(6) 0.8930(6) 0.8670(6) 0.110(2) Uani 1 1 d . . .
F7 F -0.2141(7) 0.0756(6) 0.5058(5) 0.0993(17) Uani 1 1 d . . .
F8 F -0.0249(5) 0.1716(9) 0.5480(4) 0.1045(18) Uani 1 1 d . . .
F9 F -0.1182(6) 0.1269(7) 0.3804(4) 0.107(2) Uani 1 1 d . . .
F10 F -0.3245(5) 0.6487(8) 0.2312(3) 0.0905(18) Uani 1 1 d . . .
F11 F -0.4553(4) 0.6859(9) 0.3297(3) 0.0838(12) Uani 1 1 d . . .
F12 F -0.2732(6) 0.7909(6) 0.3672(5) 0.0891(17) Uani 1 1 d . . .
N1 N -0.1203(5) 0.4714(6) 0.7399(4) 0.0470(12) Uani 1 1 d . . .
N2 N -0.1468(5) 0.6193(6) 0.7313(4) 0.0450(12) Uani 1 1 d . . .
N3 N -0.2213(5) 0.4033(6) 0.5432(4) 0.0475(12) Uani 1 1 d . . .
N4 N -0.2724(5) 0.5349(6) 0.5065(4) 0.0474(12) Uani 1 1 d . . .
O1 O -0.6581(5) 0.6762(12) 0.9919(4) 0.0938(17) Uani 1 1 d . . .
H1 H -0.176(5) 0.264(7) 0.678(4) 0.035(14) Uiso 1 1 d . . .
H2 H -0.322(6) 0.379(8) 0.681(5) 0.051(17) Uiso 1 1 d . . .

loop_
_atom_site_aniso_label
_atom_site_aniso_U_11
_atom_site_aniso_U_22
_atom_site_aniso_U_33
_atom_site_aniso_U_23
_atom_site_aniso_U_13
_atom_site_aniso_U_12
C1 0.067(5) 0.063(5) 0.064(4) 0.004(4) 0.013(4) 0.016(4)
C2 0.053(4) 0.059(5) 0.053(4) -0.007(3) 0.017(3) -0.001(3)
C3 0.062(4) 0.049(4) 0.055(4) 0.001(3) 0.013(3) 0.000(3)
C4 0.051(3) 0.054(3) 0.048(3) 0.009(4) 0.012(2) 0.008(4)
C5 0.061(5) 0.059(5) 0.066(5) -0.002(4) 0.011(4) 0.006(4)
C6 0.080(5) 0.094(6) 0.058(4) -0.009(6) 0.016(4) 0.030(6)
C7 0.049(4) 0.060(5) 0.063(4) -0.012(4) 0.011(3) -0.004(3)
C8 0.051(3) 0.068(5) 0.050(4) -0.013(3) 0.011(3) -0.008(3)
C9 0.041(3) 0.059(5) 0.064(5) -0.004(3) 0.007(3) -0.005(3)
C10 0.064(4) 0.077(6) 0.053(3) 0.007(4) 0.013(3) -0.002(5)
C11 0.067(5) 0.084(6) 0.073(5) 0.006(4) 0.023(4) 0.040(4)
C12 0.060(4) 0.064(5) 0.075(5) 0.005(4) 0.018(4) 0.035(4)
C13 0.054(4) 0.053(4) 0.061(4) 0.000(3) 0.008(3) 0.014(3)
C14 0.069(5) 0.095(7) 0.081(6) -0.014(5) 0.022(4) 0.003(4)
C15 0.077(6) 0.124(9) 0.069(5) -0.025(5) 0.013(5) -0.009(6)
C16 0.070(4) 0.122(10) 0.048(4) -0.003(4) 0.012(4) 0.005(5)
C17 0.062(4) 0.086(7) 0.085(6) 0.013(4) 0.014(4) 0.017(4)
C18 0.073(4) 0.063(5) 0.059(4) -0.003(4) 0.010(3) 0.019(4)
C19 0.103(7) 0.134(10) 0.067(5) -0.002(6) 0.026(5) 0.020(7)
B1 0.049(4) 0.044(4) 0.052(4) -0.003(3) 0.007(3) -0.001(3)
Cu1 0.0481(4) 0.0583(5) 0.0552(4) 0.0014(5) 0.0101(3) 0.0100(4)
F1 0.114(4) 0.054(3) 0.107(4) 0.022(2) 0.031(3) 0.009(2)
F2 0.079(3) 0.080(4) 0.086(3) -0.009(2) 0.014(2) 0.025(2)
F3 0.091(4) 0.095(4) 0.099(4) -0.004(3) -0.028(3) 0.030(3)
F4 0.154(5) 0.055(3) 0.087(4) 0.012(3) 0.009(3) -0.015(3)
F5 0.121(4) 0.068(3) 0.135(5) -0.022(3) 0.052(4) 0.007(3)
F6 0.101(4) 0.060(3) 0.142(5) -0.001(3) -0.027(4) -0.017(3)
F7 0.125(4) 0.056(3) 0.112(4) -0.011(3) 0.018(4) -0.005(3)
F8 0.085(3) 0.109(4) 0.103(3) -0.026(4) -0.010(3) 0.032(4)
F9 0.130(4) 0.108(5) 0.087(3) -0.024(3) 0.031(3) 0.038(3)
F10 0.095(3) 0.125(6) 0.054(2) 0.006(3) 0.023(2) -0.009(3)
F11 0.060(2) 0.113(4) 0.075(2) 0.022(4) 0.0101(18) 0.016(3)
F12 0.102(4) 0.057(3) 0.101(4) 0.012(3) 0.008(3) -0.013(3)
N1 0.046(3) 0.044(3) 0.048(3) -0.006(2) 0.006(2) -0.002(2)
N2 0.043(2) 0.040(3) 0.048(3) -0.002(2) 0.001(2) -0.001(2)
N3 0.039(2) 0.050(3) 0.054(3) -0.007(2) 0.011(2) -0.001(2)
N4 0.048(3) 0.051(3) 0.045(3) 0.001(2) 0.015(2) -0.002(2)
O1 0.078(3) 0.131(5) 0.073(3) 0.008(5) 0.018(3) -0.010(5)

loop_
_atom_type_symbol
_atom_type_description
_atom_type_scat_dispersion_real
_atom_type_scat_dispersion_imag
_atom_type_scat_source
C C 0.0033 0.0016 'International Tables Vol C Tables 4.2.6.8 and 6.1.1.4'
H H 0.0000 0.0000 'International Tables Vol C Tables 4.2.6.8 and 6.1.1.4'
B B 0.0013 0.0007 'International Tables Vol C Tables 4.2.6.8 and 6.1.1.4'
Cu Cu 0.3201 1.2651 'International Tables Vol C Tables 4.2.6.8 and 6.1.1.4'
F F 0.0171 0.0103 'International Tables Vol C Tables 4.2.6.8 and 6.1.1.4'
N N 0.0061 0.0033 'International Tables Vol C Tables 4.2.6.8 and 6.1.1.4'
O O 0.0106 0.0060 'International Tables Vol C Tables 4.2.6.8 and 6.1.1.4'

loop_
_geom_angle_atom_site_label_1
_geom_angle_atom_site_label_2
_geom_angle_atom_site_label_3
_geom_angle
_geom_angle_site_symmetry_1
_geom_angle_site_symmetry_3
_geom_angle_publ_flag
F2 C1 F1 106.1(7) . . ?
F2 C1 F3 107.3(6) . . ?
F1 C1 F3 108.6(7) . . ?
F2 C1 C2 114.2(6) . . ?
F1 C1 C2 111.4(6) . . ?
F3 C1 C2 109.0(7) . . ?
N1 C2 C3 109.5(7) . . ?
N1 C2 C1 123.4(7) . . ?
C3 C2 C1 127.1(7) . . ?
C4 C3 C2 102.8(7) . . ?
N2 C4 C3 114.1(8) . . ?
N2 C4 C5 118.7(6) . . ?
C3 C4 C5 127.1(7) . . ?
F5 C5 F6 106.2(7) . . ?
F5 C5 F4 105.4(7) . . ?
F6 C5 F4 106.2(7) . . ?
F5 C5 C4 113.8(7) . . ?
F6 C5 C4 111.5(6) . . ?
F4 C5 C4 113.1(6) . . ?
F8 C6 F9 109.6(6) . . ?
F8 C6 F7 106.7(8) . . ?
F9 C6 F7 104.1(10) . . ?
F8 C6 C7 113.0(10) . . ?
F9 C6 C7 110.9(8) . . ?
F7 C6 C7 112.1(6) . . ?
N3 C7 C8 109.3(7) . . ?
N3 C7 C6 124.3(7) . . ?
C8 C7 C6 126.4(7) . . ?
C7 C8 C9 105.5(7) . . ?
N4 C9 C8 108.7(7) . . ?
N4 C9 C10 120.6(7) . . ?
C8 C9 C10 130.7(7) . . ?
F10 C10 F12 108.0(7) . . ?
F10 C10 F11 106.2(5) . . ?
F12 C10 F11 105.7(8) . . ?
F10 C10 C9 111.5(8) . . ?
F12 C10 C9 112.7(5) . . ?
F11 C10 C9 112.3(7) . . ?
C12 C11 Cu1 73.0(4) . . ?
C11 C12 C13 123.8(9) . . ?
C11 C12 Cu1 68.3(4) . . ?
C13 C12 Cu1 110.2(5) . . ?
C18 C13 C14 118.1(8) . . ?
C18 C13 C12 124.1(7) . . ?
C14 C13 C12 117.5(8) . . ?
C15 C14 C13 123.1(9) . . ?
C16 C15 C14 117.8(9) . . ?
C15 C16 O1 124.3(9) . . ?
C15 C16 C17 121.4(8) . . ?
O1 C16 C17 114.3(9) . . ?
C18 C17 C16 119.0(9) . . ?
C13 C18 C17 120.5(8) . . ?
N3 B1 N1 107.4(5) . . ?
N2 Cu1 N4 96.4(2) . . ?
N2 Cu1 C11 151.9(3) . . ?
N4 Cu1 C11 111.7(3) . . ?
N2 Cu1 C12 113.4(3) . . ?
N4 Cu1 C12 150.0(3) . . ?
C11 Cu1 C12 38.7(3) . . ?
C2 N1 N2 109.5(5) . . ?
C2 N1 B1 132.6(6) . . ?
N2 N1 B1 117.9(5) . . ?
C4 N2 N1 104.1(6) . . ?
C4 N2 Cu1 139.3(5) . . ?
N1 N2 Cu1 116.4(4) . . ?
C7 N3 N4 110.3(6) . . ?
C7 N3 B1 132.2(6) . . ?
N4 N3 B1 117.4(5) . . ?
N3 N4 C9 106.3(5) . . ?
N3 N4 Cu1 116.6(4) . . ?
C9 N4 Cu1 136.4(5) . . ?
C16 O1 C19 113.6(9) . . ?

loop_
_geom_bond_atom_site_label_1
_geom_bond_atom_site_label_2
_geom_bond_distance
_geom_bond_site_symmetry_2
_geom_bond_publ_flag
C1 F2 1.305(9) . ?
C1 F1 1.314(10) . ?
C1 F3 1.324(9) . ?
C1 C2 1.489(12) . ?
C2 N1 1.335(9) . ?
C2 C3 1.365(11) . ?
C3 C4 1.353(10) . ?
C4 N2 1.321(8) . ?
C4 C5 1.497(13) . ?
C5 F5 1.309(9) . ?
C5 F6 1.309(9) . ?
C5 F4 1.319(9) . ?
C6 F8 1.301(8) . ?
C6 F9 1.335(9) . ?
C6 F7 1.368(13) . ?
C6 C7 1.466(15) . ?
C7 N3 1.324(9) . ?
C7 C8 1.352(11) . ?
C8 C9 1.388(11) . ?
C9 N4 1.362(9) . ?
C9 C10 1.457(13) . ?
C10 F10 1.299(8) . ?
C10 F12 1.309(12) . ?
C10 F11 1.336(8) . ?
C11 C12 1.348(11) . ?
C11 Cu1 2.005(7) . ?
C12 C13 1.485(11) . ?
C12 Cu1 2.064(7) . ?
C13 C18 1.348(12) . ?
C13 C14 1.375(12) . ?
C14 C15 1.366(13) . ?
C15 C16 1.341(15) . ?
C16 O1 1.382(10) . ?
C16 C17 1.387(13) . ?
C17 C18 1.388(12) . ?
C19 O1 1.499(14) . ?
B1 N3 1.573(9) . ?
B1 N1 1.577(9) . ?
Cu1 N2 1.965(5) . ?
Cu1 N4 1.978(5) . ?
N1 N2 1.358(8) . ?
N3 N4 1.339(8) . ?
